data_1545279
loop_
_publ_author_name
'Senadi, Gopal Chandru'
'Lu, Ting-Yi'
'Dhandabani, Ganesh Kumar'
'Wang, Jeh-Jeng'

_publ_section_title
;
 Palladium-Catalyzed Double-Isocyanide Insertion via Oxidative N-O
 Cleavage of Acetyl Oximes: Syntheses of 2H-Pyrrol-2-imines.
;
_journal_issue 5
_journal_name_full 'Organic letters'
_journal_page_first 1172
_journal_page_last 1175
_journal_paper_doi 10.1021/acs.orglett.7b00208
_journal_volume 19
_journal_year 2017
_chemical_formula_moiety 'C24 H29 N3'
_chemical_formula_sum 'C24 H29 N3'
_chemical_formula_weight 359.50
_space_group_crystal_system triclinic
_space_group_IT_number 2
_space_group_name_Hall '-P 1'
_space_group_name_H-M_alt 'P -1'
_symmetry_cell_setting triclinic
_symmetry_space_group_name_Hall '-P 1'
_symmetry_space_group_name_H-M 'P -1'
_atom_sites_solution_hydrogens mixed
_audit_creation_method SHELXL-2014/7
_cell_angle_alpha 89.722(7)
_cell_angle_beta 67.730(8)
_cell_angle_gamma 85.303(7)
_cell_formula_units_Z 2
_cell_length_a 10.2983(9)
_cell_length_b 10.3586(9)
_cell_length_c 10.9392(10)
_cell_measurement_reflns_used 1529
_cell_measurement_temperature 297(2)
_cell_measurement_theta_max 29.2782
_cell_measurement_theta_min 2.8532
_cell_volume 1075.84(18)
_computing_cell_refinement
; 
CrysAlis RED, Oxford Diffraction Ltd., 
Version 1.171.32.29 (release 10-06-2008 CrysAlis171 .NET) 
(compiled Jun 10 2008,16:49:55) 
;
_computing_data_collection
; 
CrysAlis CCD, Oxford Diffraction Ltd., 
Version 1.171.32.29 (release 10-06-2008 CrysAlis171 .NET) 
(compiled Jun 10 2008,16:49:55) 
;
_computing_data_reduction
; 
CrysAlis RED, Oxford Diffraction Ltd., 
Version 1.171.32.29 (release 10-06-2008 CrysAlis171 .NET) 
(compiled Jun 10 2008,16:49:55) 
;
_computing_molecular_graphics 'Bruker SHELXTL'
_computing_publication_material 'Bruker SHELXTL'
_computing_structure_refinement 'SHELXL-2014/7 (Sheldrick, 2014)'
_computing_structure_solution 'SHELXS-97 (Sheldrick 2008)'
_diffrn_ambient_temperature 297(2)
_diffrn_measured_fraction_theta_full 0.998
_diffrn_measured_fraction_theta_max 0.838
_diffrn_measurement_device_type 'CCD detector'
_diffrn_measurement_method '\w scans'
_diffrn_radiation_probe x-ray
_diffrn_radiation_type MoK\a
_diffrn_radiation_wavelength 0.71073
_diffrn_reflns_av_R_equivalents 0.0240
_diffrn_reflns_av_unetI/netI 0.0586
_diffrn_reflns_Laue_measured_fraction_full 0.998
_diffrn_reflns_Laue_measured_fraction_max 0.838
_diffrn_reflns_limit_h_max 12
_diffrn_reflns_limit_h_min -13
_diffrn_reflns_limit_k_max 9
_diffrn_reflns_limit_k_min -14
_diffrn_reflns_limit_l_max 14
_diffrn_reflns_limit_l_min -14
_diffrn_reflns_number 8096
_diffrn_reflns_point_group_measured_fraction_full 0.998
_diffrn_reflns_point_group_measured_fraction_max 0.838
_diffrn_reflns_theta_full 25.242
_diffrn_reflns_theta_max 29.343
_diffrn_reflns_theta_min 2.859
_exptl_absorpt_coefficient_mu 0.066
_exptl_absorpt_correction_T_max 1.00000
_exptl_absorpt_correction_T_min 0.97725
_exptl_absorpt_correction_type multi-scan
_exptl_absorpt_process_details
; 
CrysAlisPro, Agilent Technologies, 
Version 1.171.35.21 (release 20-01-2012 CrysAlis171 .NET) 
(compiled Jan 23 2012,18:06:46) 
Empirical absorption correction using spherical harmonics, 
 implemented in SCALE3 ABSPACK scaling algorithm. 
;
_exptl_crystal_colour brown
_exptl_crystal_density_diffrn 1.110
_exptl_crystal_description parallelepiped
_exptl_crystal_F_000 388
_exptl_crystal_size_max 0.60
_exptl_crystal_size_mid 0.26
_exptl_crystal_size_min 0.23
_refine_diff_density_max 0.180
_refine_diff_density_min -0.158
_refine_diff_density_rms 0.034
_refine_ls_extinction_method none
_refine_ls_goodness_of_fit_ref 1.016
_refine_ls_hydrogen_treatment mixed
_refine_ls_matrix_type full
_refine_ls_number_parameters 248
_refine_ls_number_reflns 4946
_refine_ls_number_restraints 0
_refine_ls_restrained_S_all 1.016
_refine_ls_R_factor_all 0.1173
_refine_ls_R_factor_gt 0.0619
_refine_ls_shift/su_max 0.001
_refine_ls_shift/su_mean 0.000
_refine_ls_structure_factor_coef Fsqd
_refine_ls_weighting_details 'w=1/[\s^2^(Fo^2^)+(0.0610P)^2^+0.0972P] where P=(Fo^2^+2Fc^2^)/3'
_refine_ls_weighting_scheme calc
_refine_ls_wR_factor_gt 0.1276
_refine_ls_wR_factor_ref 0.1574
_reflns_Friedel_coverage 0.000
_reflns_number_gt 2870
_reflns_number_total 4946
_reflns_threshold_expression 'I > 2\s(I)'
_cod_data_source_file ol7b00208_si_003.cif
_cod_data_source_block RP2166
_cod_depositor_comments
;
The following automatic conversions were performed:

'_symmetry_cell_setting' value 'Triclinic' changed to 'triclinic'
according to
/usr/data/users/saulius/crontab/automatic-downloads/rss-feeds/ACS/lib/dictionaries/cif_core.dic
dictionary named 'cif_core.dic' version 2.4.2 from 2011-04-26.

Automatic conversion script
Id: cif_fix_values 4268 2015-11-12 08:31:59Z antanas 

 Adding full bibliography for 1545279.cif.
;
_cod_original_cell_volume 1075.84(17)
_cod_original_sg_symbol_H-M P-1
_cod_database_code 1545279
_shelx_shelxl_version_number 2014/7
_shelx_space_group_comment
; 
The symmetry employed for this shelxl refinement is uniquely defined 
by the following loop, which should always be used as a source of 
symmetry information in preference to the above space-group names. 
They are only intended as comments. 
;

loop_
_space_group_symop_operation_xyz
'x, y, z'
'-x, -y, -z'

loop_
_atom_site_label
_atom_site_type_symbol
_atom_site_fract_x
_atom_site_fract_y
_atom_site_fract_z
_atom_site_U_iso_or_equiv
_atom_site_adp_type
_atom_site_occupancy
_atom_site_site_symmetry_order
_atom_site_calc_flag
_atom_site_refinement_flags_posn
_atom_site_refinement_flags_adp
N1 N 0.82397(16) 0.58914(14) 0.24712(15) 0.0450(4) Uani 1 1 d . .
N2 N 1.13417(18) 0.64821(18) 0.30315(18) 0.0532(5) Uani 1 1 d . .
H2A H 1.107(3) 0.730(3) 0.324(3) 0.092(9) Uiso 1 1 d . .
N3 N 0.89124(16) 0.78375(15) 0.32214(15) 0.0446(4) Uani 1 1 d . .
C1 C 0.89816(19) 0.47346(18) 0.21124(18) 0.0410(5) Uani 1 1 d . .
C2 C 1.03569(19) 0.46336(17) 0.22020(18) 0.0401(5) Uani 1 1 d . .
C3 C 1.04704(19) 0.58559(18) 0.26672(18) 0.0418(5) Uani 1 1 d . .
C4 C 0.91031(19) 0.66458(18) 0.28139(18) 0.0404(5) Uani 1 1 d . .
C5 C 0.8345(2) 0.37008(17) 0.16659(18) 0.0412(5) Uani 1 1 d . .
C6 C 0.6899(2) 0.3611(2) 0.2271(2) 0.0548(6) Uani 1 1 d . .
H6A H 0.6361 0.4181 0.2965 0.066 Uiso 1 1 calc R U
C7 C 0.6259(2) 0.2690(2) 0.1854(2) 0.0614(6) Uani 1 1 d . .
H7A H 0.5294 0.2637 0.2273 0.074 Uiso 1 1 calc R U
C8 C 0.7038(3) 0.1848(2) 0.0822(2) 0.0591(6) Uani 1 1 d . .
H8A H 0.6602 0.1225 0.0543 0.071 Uiso 1 1 calc R U
C9 C 0.8463(3) 0.1930(2) 0.0205(2) 0.0591(6) Uani 1 1 d . .
H9A H 0.8989 0.1371 -0.0504 0.071 Uiso 1 1 calc R U
C10 C 0.9117(2) 0.2839(2) 0.06299(19) 0.0523(5) Uani 1 1 d . .
H10A H 1.0086 0.2873 0.0218 0.063 Uiso 1 1 calc R U
C11 C 1.12728(19) 0.33990(18) 0.19804(18) 0.0419(5) Uani 1 1 d . .
C12 C 1.0931(2) 0.2445(2) 0.2912(2) 0.0611(6) Uani 1 1 d . .
H12A H 1.0139 0.2596 0.3687 0.073 Uiso 1 1 calc R U
C13 C 1.1738(3) 0.1273(2) 0.2720(3) 0.0777(8) Uani 1 1 d . .
H13A H 1.1475 0.0638 0.3351 0.093 Uiso 1 1 calc R U
C14 C 1.2933(3) 0.1048(2) 0.1587(3) 0.0751(8) Uani 1 1 d . .
H14A H 1.3496 0.0272 0.1463 0.090 Uiso 1 1 calc R U
C15 C 1.3281(3) 0.1971(2) 0.0653(3) 0.0687(7) Uani 1 1 d . .
H15A H 1.4081 0.1818 -0.0115 0.082 Uiso 1 1 calc R U
C16 C 1.2461(2) 0.3131(2) 0.0833(2) 0.0545(6) Uani 1 1 d . .
H16A H 1.2706 0.3743 0.0176 0.065 Uiso 1 1 calc R U
C17 C 1.2735(2) 0.61005(19) 0.3071(2) 0.0474(5) Uani 1 1 d . .
C18 C 1.2665(3) 0.4947(2) 0.3949(2) 0.0710(7) Uani 1 1 d . .
H18A H 1.3581 0.4713 0.3962 0.107 Uiso 1 1 calc R U
H18B H 1.2011 0.5171 0.4830 0.107 Uiso 1 1 calc R U
H18C H 1.2359 0.4228 0.3610 0.107 Uiso 1 1 calc R U
C19 C 1.3828(2) 0.5818(3) 0.1688(2) 0.0731(7) Uani 1 1 d . .
H19A H 1.4726 0.5571 0.1736 0.110 Uiso 1 1 calc R U
H19B H 1.3557 0.5124 0.1282 0.110 Uiso 1 1 calc R U
H19C H 1.3892 0.6579 0.1172 0.110 Uiso 1 1 calc R U
C20 C 1.3114(3) 0.7265(2) 0.3673(3) 0.0860(9) Uani 1 1 d . .
H20A H 1.4019 0.7073 0.3724 0.129 Uiso 1 1 calc R U
H20B H 1.3143 0.8002 0.3130 0.129 Uiso 1 1 calc R U
H20C H 1.2417 0.7454 0.4544 0.129 Uiso 1 1 calc R U
C21 C 0.7598(2) 0.86760(18) 0.34603(19) 0.0462(5) Uani 1 1 d . .
C22 C 0.7922(3) 1.0040(2) 0.3706(3) 0.0699(7) Uani 1 1 d . .
H22A H 0.7103 1.0631 0.3868 0.105 Uiso 1 1 calc R U
H22B H 0.8183 1.0046 0.4460 0.105 Uiso 1 1 calc R U
H22C H 0.8685 1.0301 0.2944 0.105 Uiso 1 1 calc R U
C23 C 0.6438(2) 0.8200(2) 0.4683(2) 0.0708(7) Uani 1 1 d . .
H23A H 0.5576 0.8732 0.4854 0.106 Uiso 1 1 calc R U
H23B H 0.6303 0.7317 0.4532 0.106 Uiso 1 1 calc R U
H23C H 0.6706 0.8251 0.5430 0.106 Uiso 1 1 calc R U
C24 C 0.7165(3) 0.8678(2) 0.2280(2) 0.0653(6) Uani 1 1 d . .
H24A H 0.6312 0.9231 0.2475 0.098 Uiso 1 1 calc R U
H24B H 0.7898 0.8992 0.1526 0.098 Uiso 1 1 calc R U
H24C H 0.7011 0.7812 0.2091 0.098 Uiso 1 1 calc R U

loop_
_atom_site_aniso_label
_atom_site_aniso_U_11
_atom_site_aniso_U_22
_atom_site_aniso_U_33
_atom_site_aniso_U_23
_atom_site_aniso_U_13
_atom_site_aniso_U_12
N1 0.0416(9) 0.0384(9) 0.0557(10) -0.0049(8) -0.0205(8) 0.0023(8)
N2 0.0427(10) 0.0436(10) 0.0757(12) -0.0103(9) -0.0268(9) 0.0049(9)
N3 0.0401(9) 0.0380(9) 0.0545(10) -0.0048(8) -0.0180(7) 0.0042(7)
C1 0.0405(11) 0.0402(11) 0.0408(10) 0.0008(8) -0.0140(8) -0.0023(9)
C2 0.0364(10) 0.0388(10) 0.0437(10) -0.0014(9) -0.0144(8) 0.0005(8)
C3 0.0375(10) 0.0412(11) 0.0447(10) 0.0011(9) -0.0142(9) 0.0003(9)
C4 0.0368(10) 0.0394(11) 0.0431(10) 0.0011(9) -0.0139(8) 0.0014(9)
C5 0.0448(11) 0.0364(10) 0.0457(10) 0.0019(9) -0.0214(9) -0.0008(9)
C6 0.0442(12) 0.0531(13) 0.0671(14) -0.0063(11) -0.0219(11) 0.0010(10)
C7 0.0476(13) 0.0632(14) 0.0757(15) -0.0008(13) -0.0251(12) -0.0085(11)
C8 0.0707(16) 0.0478(13) 0.0735(15) 0.0049(12) -0.0422(13) -0.0147(12)
C9 0.0695(16) 0.0538(13) 0.0561(13) -0.0109(11) -0.0268(12) -0.0024(12)
C10 0.0498(12) 0.0543(13) 0.0516(12) -0.0048(10) -0.0178(10) -0.0040(10)
C11 0.0402(11) 0.0409(11) 0.0472(11) -0.0049(9) -0.0201(9) -0.0001(9)
C12 0.0577(14) 0.0544(13) 0.0682(14) 0.0074(12) -0.0212(11) -0.0008(11)
C13 0.092(2) 0.0480(14) 0.102(2) 0.0139(14) -0.0484(17) 0.0019(14)
C14 0.0839(19) 0.0515(15) 0.106(2) -0.0197(15) -0.0598(17) 0.0207(14)
C15 0.0572(14) 0.0756(17) 0.0737(16) -0.0278(14) -0.0306(12) 0.0222(13)
C16 0.0511(13) 0.0568(13) 0.0542(12) -0.0066(10) -0.0204(10) 0.0059(11)
C17 0.0373(11) 0.0502(12) 0.0564(12) -0.0023(10) -0.0203(9) -0.0007(9)
C18 0.0664(16) 0.0819(17) 0.0707(15) 0.0182(13) -0.0328(13) -0.0074(13)
C19 0.0519(14) 0.0932(19) 0.0647(15) 0.0088(14) -0.0121(12) -0.0031(13)
C20 0.0656(16) 0.0728(17) 0.132(2) -0.0260(17) -0.0516(16) -0.0017(13)
C21 0.0426(11) 0.0399(11) 0.0561(12) -0.0066(9) -0.0210(9) 0.0080(9)
C22 0.0749(16) 0.0446(13) 0.0978(18) -0.0158(12) -0.0445(14) 0.0112(12)
C23 0.0498(14) 0.0758(16) 0.0721(16) 0.0005(13) -0.0103(12) 0.0134(12)
C24 0.0777(16) 0.0518(13) 0.0783(16) -0.0009(12) -0.0462(13) 0.0101(12)

loop_
_atom_type_symbol
_atom_type_description
_atom_type_scat_dispersion_real
_atom_type_scat_dispersion_imag
_atom_type_scat_source
C C 0.0033 0.0016 'International Tables Vol C Tables 4.2.6.8 and 6.1.1.4'
H H 0.0000 0.0000 'International Tables Vol C Tables 4.2.6.8 and 6.1.1.4'
N N 0.0061 0.0033 'International Tables Vol C Tables 4.2.6.8 and 6.1.1.4'

loop_
_geom_angle_atom_site_label_1
_geom_angle_atom_site_label_2
_geom_angle_atom_site_label_3
_geom_angle
C1 N1 C4 104.67(16)
C3 N2 C17 132.81(18)
C3 N2 H2A 114.2(18)
C17 N2 H2A 112.9(18)
C4 N3 C21 123.67(17)
N1 C1 C2 115.57(16)
N1 C1 C5 118.09(17)
C2 C1 C5 126.34(16)
C3 C2 C1 104.47(15)
C3 C2 C11 131.59(18)
C1 C2 C11 123.54(16)
N2 C3 C2 140.29(18)
N2 C3 C4 114.60(16)
C2 C3 C4 105.08(17)
N3 C4 N1 130.66(17)
N3 C4 C3 119.14(17)
N1 C4 C3 110.20(15)
C10 C5 C6 118.14(19)
C10 C5 C1 122.80(18)
C6 C5 C1 119.01(17)
C7 C6 C5 120.81(19)
C7 C6 H6A 119.6
C5 C6 H6A 119.6
C6 C7 C8 120.3(2)
C6 C7 H7A 119.8
C8 C7 H7A 119.8
C9 C8 C7 119.7(2)
C9 C8 H8A 120.2
C7 C8 H8A 120.2
C8 C9 C10 120.4(2)
C8 C9 H9A 119.8
C10 C9 H9A 119.8
C9 C10 C5 120.7(2)
C9 C10 H10A 119.7
C5 C10 H10A 119.7
C12 C11 C16 117.29(19)
C12 C11 C2 120.23(17)
C16 C11 C2 122.44(18)
C11 C12 C13 121.7(2)
C11 C12 H12A 119.2
C13 C12 H12A 119.2
C14 C13 C12 119.7(2)
C14 C13 H13A 120.1
C12 C13 H13A 120.1
C15 C14 C13 119.4(2)
C15 C14 H14A 120.3
C13 C14 H14A 120.3
C14 C15 C16 120.8(2)
C14 C15 H15A 119.6
C16 C15 H15A 119.6
C15 C16 C11 121.0(2)
C15 C16 H16A 119.5
C11 C16 H16A 119.5
N2 C17 C18 110.71(17)
N2 C17 C19 110.82(18)
C18 C17 C19 111.22(18)
N2 C17 C20 105.60(17)
C18 C17 C20 109.1(2)
C19 C17 C20 109.24(19)
C17 C18 H18A 109.5
C17 C18 H18B 109.5
H18A C18 H18B 109.5
C17 C18 H18C 109.5
H18A C18 H18C 109.5
H18B C18 H18C 109.5
C17 C19 H19A 109.5
C17 C19 H19B 109.5
H19A C19 H19B 109.5
C17 C19 H19C 109.5
H19A C19 H19C 109.5
H19B C19 H19C 109.5
C17 C20 H20A 109.5
C17 C20 H20B 109.5
H20A C20 H20B 109.5
C17 C20 H20C 109.5
H20A C20 H20C 109.5
H20B C20 H20C 109.5
N3 C21 C24 112.17(16)
N3 C21 C23 108.23(16)
C24 C21 C23 110.59(19)
N3 C21 C22 105.64(16)
C24 C21 C22 109.22(18)
C23 C21 C22 110.90(17)
C21 C22 H22A 109.5
C21 C22 H22B 109.5
H22A C22 H22B 109.5
C21 C22 H22C 109.5
H22A C22 H22C 109.5
H22B C22 H22C 109.5
C21 C23 H23A 109.5
C21 C23 H23B 109.5
H23A C23 H23B 109.5
C21 C23 H23C 109.5
H23A C23 H23C 109.5
H23B C23 H23C 109.5
C21 C24 H24A 109.5
C21 C24 H24B 109.5
H24A C24 H24B 109.5
C21 C24 H24C 109.5
H24A C24 H24C 109.5
H24B C24 H24C 109.5

loop_
_geom_bond_atom_site_label_1
_geom_bond_atom_site_label_2
_geom_bond_distance
N1 C1 1.342(2)
N1 C4 1.382(2)
N2 C3 1.324(2)
N2 C17 1.473(3)
N2 H2A 0.88(3)
N3 C4 1.289(2)
N3 C21 1.482(2)
C1 C2 1.452(3)
C1 C5 1.476(3)
C2 C3 1.397(3)
C2 C11 1.489(3)
C3 C4 1.523(3)
C5 C10 1.388(3)
C5 C6 1.392(3)
C6 C7 1.373(3)
C6 H6A 0.9300
C7 C8 1.374(3)
C7 H7A 0.9300
C8 C9 1.373(3)
C8 H8A 0.9300
C9 C10 1.379(3)
C9 H9A 0.9300
C10 H10A 0.9300
C11 C12 1.383(3)
C11 C16 1.390(3)
C12 C13 1.383(3)
C12 H12A 0.9300
C13 C14 1.380(4)
C13 H13A 0.9300
C14 C15 1.363(4)
C14 H14A 0.9300
C15 C16 1.381(3)
C15 H15A 0.9300
C16 H16A 0.9300
C17 C18 1.519(3)
C17 C19 1.516(3)
C17 C20 1.523(3)
C18 H18A 0.9600
C18 H18B 0.9600
C18 H18C 0.9600
C19 H19A 0.9600
C19 H19B 0.9600
C19 H19C 0.9600
C20 H20A 0.9600
C20 H20B 0.9600
C20 H20C 0.9600
C21 C24 1.517(3)
C21 C23 1.529(3)
C21 C22 1.527(3)
C22 H22A 0.9600
C22 H22B 0.9600
C22 H22C 0.9600
C23 H23A 0.9600
C23 H23B 0.9600
C23 H23C 0.9600
C24 H24A 0.9600
C24 H24B 0.9600
C24 H24C 0.9600
